data_4061599
_journal_name_full Organometallics
_journal_paper_doi 10.1021/om050411u
_journal_year 2005
_chemical_formula_sum 'C18 H50 B9 Er N2 O2 Si2'
_chemical_formula_weight 647.33
_space_group_IT_number 14
_symmetry_cell_setting monoclinic
_symmetry_space_group_name_Hall '-P 2yn'
_symmetry_space_group_name_H-M 'P 1 21/n 1'
_cell_angle_alpha 90.00
_cell_angle_beta 102.38(3)
_cell_angle_gamma 90.00
_cell_formula_units_Z 8
_cell_length_a 24.005(5)
_cell_length_b 10.377(2)
_cell_length_c 26.378(5)
_cell_measurement_temperature 293(2)
_cell_volume 6418(2)
_diffrn_ambient_temperature 293(2)
_exptl_crystal_density_diffrn 1.340
_cod_original_sg_symbol_H-M 'P 21/n'
_cod_database_code 4061599

loop_
_symmetry_equiv_pos_as_xyz
'x, y, z'
'-x+1/2, y+1/2, -z+1/2'
'-x, -y, -z'
'x-1/2, -y-1/2, z-1/2'

loop_
_atom_site_label
_atom_site_type_symbol
_atom_site_fract_x
_atom_site_fract_y
_atom_site_fract_z
_atom_site_U_iso_or_equiv
_atom_site_adp_type
_atom_site_occupancy
_atom_site_symmetry_multiplicity
_atom_site_calc_flag
_atom_site_refinement_flags
_atom_site_disorder_assembly
_atom_site_disorder_group
Er1 Er 0.05901(2) 0.29538(5) 0.300324(19) 0.0530(3) Uani 1 1 d . . .
Er1' Er 0.24630(2) 0.28476(6) -0.06324(2) 0.0549(3) Uani 1 1 d . . .
Si2 Si 0.09838(16) 0.3308(5) 0.16889(14) 0.0739(11) Uani 1 1 d . . .
HI2 H 0.1255 0.2797 0.1543 0.089 Uiso 1 1 calc R . .
Si1 Si 0.12634(16) 0.1087(4) 0.23709(14) 0.0757(11) Uani 1 1 d . . .
HI1 H 0.1155 0.0732 0.2680 0.091 Uiso 1 1 calc R . .
Si1' Si 0.14831(15) 0.1070(4) -0.03720(14) 0.0721(11) Uani 1 1 d . . .
HI1' H 0.1873 0.0738 -0.0319 0.087 Uiso 1 1 calc R . .
Si2' Si 0.09080(15) 0.3514(5) -0.07748(15) 0.0828(13) Uani 1 1 d . . .
HI2' H 0.0959 0.4133 -0.1042 0.099 Uiso 1 1 calc R . .
O1' O 0.3278(3) 0.1456(9) -0.0339(3) 0.063(2) Uani 1 1 d . . .
O1 O 0.0561(4) 0.1577(9) 0.3747(3) 0.063(2) Uani 1 1 d . . .
O2' O 0.2590(4) 0.2814(8) 0.0336(3) 0.063(2) Uani 1 1 d . . .
O2 O 0.1613(4) 0.2854(9) 0.3469(3) 0.067(3) Uani 1 1 d . . .
N1' N 0.2378(4) 0.1594(12) -0.1500(4) 0.065(3) Uani 1 1 d . . .
N1 N -0.0332(4) 0.1689(12) 0.2590(4) 0.063(3) Uani 1 1 d . . .
N2 N 0.0941(4) 0.2553(11) 0.2267(4) 0.061(2) Uani 1 1 d . . .
N2' N 0.1507(4) 0.2503(12) -0.0658(4) 0.068(3) Uani 1 1 d . . .
C1' C 0.2634(5) 0.4523(12) -0.1473(4) 0.057(3) Uani 1 1 d . . .
C1 C -0.0374(5) 0.4675(13) 0.2755(5) 0.062(3) Uani 1 1 d . . .
C2 C 0.0125(5) 0.5216(12) 0.2519(4) 0.058(3) Uani 1 1 d . . .
H2 H 0.0126 0.4949 0.2116 0.070 Uiso 1 1 calc R . .
C2' C 0.3239(6) 0.4324(16) -0.1027(6) 0.085(4) Uani 1 1 d . . .
H2' H 0.3545 0.3570 -0.1075 0.102 Uiso 1 1 calc R . .
C11' C 0.2462(6) 0.3689(14) -0.1978(4) 0.070(4) Uani 1 1 d . . .
H11A H 0.2258 0.4232 -0.2256 0.085 Uiso 1 1 calc R . .
H11B H 0.2807 0.3391 -0.2077 0.085 Uiso 1 1 calc R . .
C11 C -0.0855(5) 0.3815(14) 0.2419(5) 0.073(4) Uani 1 1 d . . .
H11C H -0.1118 0.3568 0.2635 0.087 Uiso 1 1 calc R . .
H11D H -0.1066 0.4341 0.2139 0.087 Uiso 1 1 calc R . .
C12 C -0.0668(6) 0.2620(18) 0.2189(5) 0.079(4) Uani 1 1 d . . .
H12A H -0.0432 0.2861 0.1948 0.095 Uiso 1 1 calc R . .
H12B H -0.1001 0.2178 0.1993 0.095 Uiso 1 1 calc R . .
C12' C 0.2100(7) 0.2552(17) -0.1926(5) 0.086(4) Uani 1 1 d . . .
H12C H 0.2010 0.2101 -0.2256 0.103 Uiso 1 1 calc R . .
H12D H 0.1744 0.2852 -0.1851 0.103 Uiso 1 1 calc R . .
C13 C -0.0223(6) 0.0517(15) 0.2321(5) 0.081(4) Uani 1 1 d . . .
H13A H -0.0578 0.0095 0.2179 0.121 Uiso 1 1 calc R . .
H13B H 0.0016 -0.0050 0.2561 0.121 Uiso 1 1 calc R . .
H13C H -0.0036 0.0735 0.2045 0.121 Uiso 1 1 calc R . .
C13' C 0.2928(6) 0.1145(14) -0.1624(6) 0.080(4) Uani 1 1 d . . .
H13D H 0.2850 0.0696 -0.1950 0.119 Uiso 1 1 calc R . .
H13E H 0.3120 0.0577 -0.1356 0.119 Uiso 1 1 calc R . .
H13F H 0.3167 0.1876 -0.1647 0.119 Uiso 1 1 calc R . .
C14' C 0.2006(6) 0.0481(14) -0.1542(6) 0.085(4) Uani 1 1 d . . .
H14A H 0.1992 0.0060 -0.1869 0.127 Uiso 1 1 calc R . .
H14B H 0.1629 0.0753 -0.1521 0.127 Uiso 1 1 calc R . .
H14C H 0.2150 -0.0108 -0.1265 0.127 Uiso 1 1 calc R . .
C14 C -0.0701(6) 0.1297(17) 0.2963(6) 0.087(5) Uani 1 1 d . . .
H14D H -0.1029 0.0837 0.2778 0.131 Uiso 1 1 calc R . .
H14E H -0.0822 0.2053 0.3119 0.131 Uiso 1 1 calc R . .
H14F H -0.0485 0.0753 0.3228 0.131 Uiso 1 1 calc R . .
C15' C 0.1025(7) -0.023(2) -0.0757(6) 0.107(6) Uani 1 1 d . . .
H15A H 0.0765 -0.0565 -0.0558 0.161 Uiso 1 1 calc R . .
H15B H 0.1264 -0.0920 -0.0831 0.161 Uiso 1 1 calc R . .
H15C H 0.0813 0.0120 -0.1077 0.161 Uiso 1 1 calc R . .
C15 C 0.1031(7) -0.0138(16) 0.1838(6) 0.098(5) Uani 1 1 d . . .
H15D H 0.1361 -0.0505 0.1742 0.147 Uiso 1 1 calc R . .
H15E H 0.0798 0.0276 0.1541 0.147 Uiso 1 1 calc R . .
H15F H 0.0815 -0.0807 0.1959 0.147 Uiso 1 1 calc R . .
C16' C 0.1305(6) 0.0999(17) 0.0299(6) 0.093(5) Uani 1 1 d . . .
H16A H 0.0997 0.0405 0.0293 0.139 Uiso 1 1 calc R . .
H16B H 0.1194 0.1840 0.0393 0.139 Uiso 1 1 calc R . .
H16C H 0.1634 0.0717 0.0549 0.139 Uiso 1 1 calc R . .
C16 C 0.2063(6) 0.104(2) 0.2504(6) 0.109(6) Uani 1 1 d . . .
H16D H 0.2183 0.0420 0.2279 0.163 Uiso 1 1 calc R . .
H16E H 0.2208 0.0791 0.2859 0.163 Uiso 1 1 calc R . .
H16F H 0.2207 0.1873 0.2444 0.163 Uiso 1 1 calc R . .
C17 C 0.0300(7) 0.329(2) 0.1186(7) 0.108(6) Uani 1 1 d . . .
H17A H 0.0147 0.2431 0.1153 0.163 Uiso 1 1 calc R . .
H17B H 0.0372 0.3566 0.0859 0.163 Uiso 1 1 calc R . .
H17C H 0.0030 0.3862 0.1290 0.163 Uiso 1 1 calc R . .
C17' C 0.0208(8) 0.266(2) -0.1024(10) 0.134(8) Uani 1 1 d . . .
H17D H 0.0229 0.2181 -0.1330 0.201 Uiso 1 1 calc R . .
H17E H -0.0092 0.3290 -0.1108 0.201 Uiso 1 1 calc R . .
H17F H 0.0131 0.2091 -0.0762 0.201 Uiso 1 1 calc R . .
C18 C 0.1263(7) 0.497(2) 0.1737(6) 0.109(6) Uani 1 1 d . . .
H18A H 0.1613 0.5002 0.1993 0.163 Uiso 1 1 calc R . .
H18B H 0.0989 0.5537 0.1835 0.163 Uiso 1 1 calc R . .
H18C H 0.1333 0.5229 0.1407 0.163 Uiso 1 1 calc R . .
C18' C 0.0826(8) 0.449(2) -0.0178(7) 0.127(7) Uani 1 1 d . . .
H18D H 0.1176 0.4935 -0.0038 0.191 Uiso 1 1 calc R . .
H18E H 0.0736 0.3922 0.0080 0.191 Uiso 1 1 calc R . .
H18F H 0.0524 0.5109 -0.0277 0.191 Uiso 1 1 calc R . .
C21 C 0.0501(7) 0.2044(16) 0.4272(5) 0.085(5) Uani 1 1 d . . .
H21A H 0.0324 0.2888 0.4249 0.102 Uiso 1 1 calc R . .
H21B H 0.0868 0.2082 0.4512 0.102 Uiso 1 1 calc R . .
C21' C 0.3299(5) 0.0062(13) -0.0293(5) 0.070(3) Uani 1 1 d . . .
H21C H 0.3005 -0.0328 -0.0558 0.085 Uiso 1 1 calc R . .
H21D H 0.3240 -0.0201 0.0045 0.085 Uiso 1 1 calc R . .
C22' C 0.3894(6) -0.0353(16) -0.0361(7) 0.092(5) Uani 1 1 d . . .
H22A H 0.4053 -0.1008 -0.0109 0.111 Uiso 1 1 calc R . .
H22B H 0.3876 -0.0688 -0.0707 0.111 Uiso 1 1 calc R . .
C22 C 0.0123(7) 0.1034(15) 0.4431(5) 0.083(4) Uani 1 1 d . . .
H22C H -0.0275 0.1230 0.4292 0.100 Uiso 1 1 calc R . .
H22D H 0.0186 0.0981 0.4806 0.100 Uiso 1 1 calc R . .
C23' C 0.4243(6) 0.0861(18) -0.0273(8) 0.105(6) Uani 1 1 d . . .
H23A H 0.4571 0.0743 0.0011 0.126 Uiso 1 1 calc R . .
H23B H 0.4377 0.1087 -0.0583 0.126 Uiso 1 1 calc R . .
C23 C 0.0287(7) -0.0206(15) 0.4209(5) 0.083(4) Uani 1 1 d . . .
H23C H -0.0049 -0.0706 0.4061 0.100 Uiso 1 1 calc R . .
H23D H 0.0530 -0.0715 0.4477 0.100 Uiso 1 1 calc R . .
C24' C 0.3873(5) 0.1872(14) -0.0146(6) 0.075(4) Uani 1 1 d . . .
H24A H 0.3943 0.2676 -0.0309 0.090 Uiso 1 1 calc R . .
H24B H 0.3947 0.2004 0.0227 0.090 Uiso 1 1 calc R . .
C24 C 0.0606(5) 0.0166(14) 0.3791(5) 0.073(4) Uani 1 1 d . . .
H24C H 0.1003 -0.0096 0.3890 0.087 Uiso 1 1 calc R . .
H24D H 0.0435 -0.0240 0.3464 0.087 Uiso 1 1 calc R . .
C31' C 0.2866(6) 0.1833(17) 0.0700(4) 0.081(4) Uani 1 1 d . . .
H31A H 0.3274 0.1821 0.0718 0.097 Uiso 1 1 calc R . .
H31B H 0.2712 0.0987 0.0594 0.097 Uiso 1 1 calc R . .
C31 C 0.1869(7) 0.232(2) 0.3965(8) 0.123(8) Uani 1 1 d . . .
H31C H 0.1808 0.1394 0.3958 0.147 Uiso 1 1 calc R . .
H31D H 0.1688 0.2681 0.4228 0.147 Uiso 1 1 calc R . .
C32' C 0.2739(6) 0.2210(14) 0.1240(6) 0.075(4) Uani 1 1 d . . .
H32A H 0.2385 0.1828 0.1289 0.090 Uiso 1 1 calc R . .
H32B H 0.3047 0.1948 0.1523 0.090 Uiso 1 1 calc R . .
C32 C 0.2487(7) 0.259(2) 0.4102(9) 0.133(9) Uani 1 1 d . . .
H32C H 0.2580 0.3101 0.4417 0.160 Uiso 1 1 calc R . .
H32D H 0.2702 0.1791 0.4159 0.160 Uiso 1 1 calc R . .
C33' C 0.2696(7) 0.3611(19) 0.1202(5) 0.087(5) Uani 1 1 d . . .
H33A H 0.3069 0.4007 0.1297 0.104 Uiso 1 1 calc R . .
H33B H 0.2458 0.3945 0.1426 0.104 Uiso 1 1 calc R . .
C33 C 0.2625(7) 0.329(2) 0.3669(8) 0.129(7) Uani 1 1 d . . .
H33C H 0.2804 0.2733 0.3457 0.155 Uiso 1 1 calc R . .
H33D H 0.2879 0.4007 0.3792 0.155 Uiso 1 1 calc R . .
C34 C 0.2030(6) 0.3797(16) 0.3353(7) 0.092(5) Uani 1 1 d . . .
H34A H 0.1951 0.4654 0.3466 0.111 Uiso 1 1 calc R . .
H34B H 0.2023 0.3819 0.2984 0.111 Uiso 1 1 calc R . .
C34' C 0.2427(7) 0.3867(15) 0.0637(5) 0.082(4) Uani 1 1 d . . .
H34C H 0.2015 0.3907 0.0587 0.098 Uiso 1 1 calc R . .
H34D H 0.2562 0.4681 0.0527 0.098 Uiso 1 1 calc R . .
B3 B 0.0738(6) 0.5431(13) 0.2961(5) 0.054(3) Uani 1 1 d . . .
H3 H 0.1162 0.5366 0.2865 0.064 Uiso 1 1 calc R . .
B3' B 0.3113(6) 0.4904(14) -0.0424(6) 0.060(4) Uani 1 1 d . . .
H3' H 0.3369 0.4585 -0.0049 0.072 Uiso 1 1 calc R . .
B4' B 0.2373(6) 0.5342(19) -0.0573(5) 0.071(5) Uani 1 1 d . . .
H4' H 0.2088 0.5302 -0.0297 0.086 Uiso 1 1 calc R . .
B4 B 0.0568(6) 0.5023(17) 0.3577(5) 0.066(4) Uani 1 1 d . . .
H4 H 0.0874 0.4715 0.3929 0.079 Uiso 1 1 calc R . .
B5' B 0.2142(5) 0.5095(13) -0.1209(4) 0.047(3) Uani 1 1 d . . .
H5' H 0.1700 0.4818 -0.1382 0.056 Uiso 1 1 calc R . .
B5 B -0.0151(6) 0.4451(17) 0.3402(5) 0.063(4) Uani 1 1 d . . .
H5 H -0.0337 0.3697 0.3607 0.076 Uiso 1 1 calc R . .
B6' B 0.3168(6) 0.5683(16) -0.1468(5) 0.065(4) Uani 1 1 d . . .
H6' H 0.3429 0.5781 -0.1761 0.078 Uiso 1 1 calc R . .
B6 B -0.0422(6) 0.6244(15) 0.2561(6) 0.068(4) Uani 1 1 d . . .
H6 H -0.0741 0.6631 0.2233 0.082 Uiso 1 1 calc R . .
B7 B 0.0307(7) 0.6759(19) 0.2705(6) 0.073(4) Uani 1 1 d . . .
H7 H 0.0462 0.7490 0.2467 0.088 Uiso 1 1 calc R . .
B7' B 0.3462(6) 0.5943(14) -0.0792(5) 0.060(4) Uani 1 1 d . . .
H7' H 0.3910 0.6224 -0.0648 0.073 Uiso 1 1 calc R . .
B8 B 0.0582(6) 0.6677(17) 0.3397(6) 0.068(4) Uani 1 1 d . . .
H8 H 0.0904 0.7352 0.3606 0.081 Uiso 1 1 calc R . .
B8' B 0.2891(7) 0.6527(16) -0.0514(6) 0.069(4) Uani 1 1 d . . .
H8' H 0.2967 0.7199 -0.0184 0.083 Uiso 1 1 calc R . .
B9' B 0.2271(7) 0.6660(19) -0.1010(7) 0.073(4) Uani 1 1 d . . .
H9' H 0.1944 0.7400 -0.1007 0.088 Uiso 1 1 calc R . .
B9 B 0.0007(7) 0.6014(16) 0.3670(6) 0.071(4) Uani 1 1 d . . .
H9 H -0.0041 0.6261 0.4064 0.085 Uiso 1 1 calc R . .
B10 B -0.0600(6) 0.5783(14) 0.3158(6) 0.063(4) Uani 1 1 d . . .
H10 H -0.1036 0.5875 0.3222 0.076 Uiso 1 1 calc R . .
B10' B 0.2434(6) 0.6145(16) -0.1603(6) 0.069(4) Uani 1 1 d . . .
H10' H 0.2214 0.6534 -0.1981 0.082 Uiso 1 1 calc R . .
B11' B 0.2946(8) 0.7026(15) -0.1162(7) 0.074(4) Uani 1 1 d . . .
H11' H 0.3065 0.8008 -0.1255 0.089 Uiso 1 1 calc R . .
B11 B -0.0159(8) 0.7156(15) 0.3134(7) 0.072(4) Uani 1 1 d . . .
H11 H -0.0307 0.8144 0.3180 0.086 Uiso 1 1 calc R . .

loop_
_atom_site_aniso_label
_atom_site_aniso_U_11
_atom_site_aniso_U_22
_atom_site_aniso_U_33
_atom_site_aniso_U_23
_atom_site_aniso_U_13
_atom_site_aniso_U_12
Er1 0.0488(5) 0.0706(6) 0.0405(4) 0.0000(2) 0.0119(3) -0.0015(2)
Er1' 0.0493(5) 0.0719(6) 0.0430(4) -0.0013(2) 0.0088(3) 0.0021(2)
Si2 0.067(2) 0.111(3) 0.049(2) 0.009(2) 0.0245(16) 0.007(2)
Si1 0.072(2) 0.107(3) 0.054(2) 0.002(2) 0.0266(17) 0.009(2)
Si1' 0.055(2) 0.103(3) 0.059(2) -0.0044(19) 0.0162(16) -0.0073(18)
Si2' 0.054(2) 0.133(4) 0.064(2) 0.020(2) 0.0176(16) 0.013(2)
O1' 0.045(4) 0.071(7) 0.074(6) 0.007(4) 0.013(4) 0.004(4)
O1 0.080(5) 0.075(6) 0.037(4) 0.003(4) 0.019(4) 0.001(4)
O2' 0.071(6) 0.078(7) 0.041(5) 0.002(4) 0.010(4) 0.005(4)
O2 0.056(5) 0.089(8) 0.053(5) 0.002(4) 0.006(4) -0.008(4)
N1' 0.062(6) 0.082(8) 0.054(6) -0.014(5) 0.020(5) -0.007(5)
N1 0.064(6) 0.070(7) 0.055(6) -0.006(6) 0.013(5) -0.015(5)
N2 0.057(6) 0.081(7) 0.048(5) 0.003(5) 0.017(4) 0.003(5)
N2' 0.057(6) 0.096(8) 0.049(6) 0.008(6) 0.005(5) 0.001(6)
C1' 0.064(7) 0.054(8) 0.050(6) -0.003(5) 0.006(5) 0.000(5)
C1 0.049(6) 0.075(9) 0.060(7) 0.007(6) 0.010(5) 0.004(6)
C2 0.066(7) 0.060(8) 0.052(7) -0.003(6) 0.020(5) 0.000(6)
C2' 0.078(9) 0.092(12) 0.087(10) -0.014(9) 0.023(8) 0.007(8)
C11' 0.089(9) 0.079(10) 0.042(6) 0.000(6) 0.012(6) -0.019(7)
C11 0.054(7) 0.097(11) 0.062(8) 0.004(7) 0.000(6) 0.004(7)
C12 0.066(9) 0.117(13) 0.054(8) -0.008(8) 0.012(6) -0.009(8)
C12' 0.090(10) 0.124(13) 0.036(7) -0.014(8) -0.003(6) 0.024(10)
C13 0.084(9) 0.085(11) 0.078(9) -0.025(8) 0.029(7) -0.017(8)
C13' 0.098(10) 0.068(10) 0.081(9) -0.013(7) 0.037(8) 0.003(7)
C14' 0.101(10) 0.073(10) 0.082(10) -0.020(8) 0.023(8) -0.016(8)
C14 0.063(8) 0.127(14) 0.081(9) 0.000(9) 0.037(7) -0.023(8)
C15' 0.101(12) 0.132(16) 0.095(12) -0.017(11) 0.036(9) -0.034(11)
C15 0.118(12) 0.087(12) 0.102(12) -0.020(9) 0.055(10) 0.013(9)
C16' 0.088(10) 0.123(14) 0.073(9) 0.002(9) 0.030(8) -0.005(9)
C16 0.078(10) 0.177(19) 0.076(10) 0.011(11) 0.027(8) 0.028(10)
C17 0.091(12) 0.162(18) 0.074(11) -0.001(12) 0.020(9) -0.008(12)
C17' 0.083(12) 0.135(18) 0.16(2) 0.043(16) -0.017(12) -0.012(11)
C18 0.095(11) 0.172(18) 0.070(9) 0.006(11) 0.040(8) -0.020(11)
C18' 0.113(13) 0.17(2) 0.113(14) 0.017(14) 0.061(11) 0.042(13)
C21 0.094(11) 0.122(15) 0.041(7) 0.004(7) 0.020(7) 0.012(8)
C21' 0.075(8) 0.059(9) 0.081(9) 0.012(7) 0.025(7) -0.004(6)
C22' 0.076(9) 0.102(13) 0.105(12) 0.001(10) 0.033(8) 0.015(9)
C22 0.105(11) 0.091(11) 0.063(8) 0.008(7) 0.040(8) -0.005(8)
C23' 0.064(9) 0.119(15) 0.137(15) -0.034(12) 0.031(9) 0.013(9)
C23 0.108(11) 0.072(11) 0.070(9) 0.021(7) 0.020(8) 0.004(8)
C24' 0.060(8) 0.073(10) 0.088(10) 0.005(7) 0.007(7) 0.000(6)
C24 0.069(8) 0.086(11) 0.069(8) 0.021(7) 0.027(6) 0.006(7)
C31' 0.083(9) 0.124(13) 0.035(6) 0.007(7) 0.010(6) 0.020(8)
C31 0.071(11) 0.17(2) 0.109(14) 0.063(14) -0.014(10) -0.014(11)
C32' 0.075(9) 0.078(12) 0.073(9) 0.010(7) 0.017(7) 0.004(7)
C32 0.081(12) 0.146(18) 0.155(19) 0.084(16) -0.011(12) -0.021(11)
C33' 0.082(10) 0.129(16) 0.049(8) -0.002(8) 0.014(7) -0.001(9)
C33 0.051(9) 0.19(2) 0.132(16) 0.022(16) -0.001(9) -0.013(11)
C34 0.068(9) 0.080(11) 0.120(13) 0.031(9) -0.002(8) -0.023(7)
C34' 0.113(11) 0.086(11) 0.051(8) -0.018(7) 0.026(7) 0.005(8)
B3 0.054(7) 0.049(9) 0.060(8) 0.006(6) 0.017(6) -0.001(6)
B3' 0.054(8) 0.057(9) 0.064(8) 0.021(7) 0.003(6) -0.002(6)
B4' 0.069(9) 0.108(14) 0.043(8) -0.007(8) 0.025(7) 0.008(8)
B4 0.066(9) 0.086(11) 0.046(7) -0.015(7) 0.014(6) -0.003(7)
B5' 0.039(6) 0.064(9) 0.036(6) 0.008(6) 0.004(5) -0.002(5)
B5 0.057(8) 0.089(12) 0.044(7) -0.005(7) 0.011(6) -0.003(7)
B6' 0.061(8) 0.078(11) 0.055(8) -0.002(7) 0.011(6) 0.001(7)
B6 0.069(9) 0.064(11) 0.067(9) 0.004(7) 0.003(7) 0.006(7)
B7 0.070(10) 0.089(12) 0.062(10) 0.018(9) 0.018(7) 0.004(8)
B7' 0.069(9) 0.055(9) 0.059(8) 0.001(7) 0.017(6) -0.006(6)
B8 0.063(9) 0.072(10) 0.069(10) -0.003(8) 0.015(7) 0.002(7)
B8' 0.083(10) 0.058(10) 0.064(9) -0.007(8) 0.012(7) -0.001(8)
B9' 0.063(9) 0.080(11) 0.079(10) 0.018(9) 0.020(8) 0.019(8)
B9 0.077(10) 0.068(11) 0.066(9) 0.003(8) 0.011(7) 0.012(7)
B10 0.075(9) 0.055(10) 0.062(8) -0.021(7) 0.021(7) 0.000(7)
B10' 0.071(9) 0.075(11) 0.061(9) 0.028(8) 0.016(7) 0.015(7)
B11' 0.094(12) 0.057(11) 0.077(11) 0.017(7) 0.031(9) 0.011(7)
B11 0.097(12) 0.048(11) 0.072(10) -0.007(7) 0.020(9) 0.009(7)

loop_
_geom_bond_atom_site_label_1
_geom_bond_atom_site_label_2
_geom_bond_distance
_geom_bond_site_symmetry_2
_geom_bond_publ_flag
Er1 N2 2.315(9) . ?
Er1 O1 2.439(8) . ?
Er1 O2 2.501(8) . ?
Er1 N1 2.604(10) . ?
Er1 B3 2.601(14) . ?
Er1 B4 2.633(15) . ?
Er1 B5 2.736(14) . ?
Er1 C2 2.788(12) . ?
Er1 C1 2.885(12) . ?
Er1 Si1 3.210(4) . ?
Er1' N2' 2.310(10) . ?
Er1' O1' 2.421(8) . ?
Er1' O2' 2.508(8) . ?
Er1' N1' 2.602(10) . ?
Er1' B4' 2.605(19) . ?
Er1' B3' 2.630(14) . ?
Er1' C2' 2.780(16) . ?
Er1' B5' 2.800(13) . ?
Er1' C1' 2.914(12) . ?
Er1' Si1' 3.178(4) . ?
Si2 N2 1.735(10) . ?
Si2 C18 1.84(2) . ?
Si2 C17 1.876(18) . ?
Si1 N2 1.702(12) . ?
Si1 C16 1.877(15) . ?
Si1 C15 1.889(16) . ?
Si1' N2' 1.674(13) . ?
Si1' C15' 1.897(17) . ?
Si1' C16' 1.909(14) . ?
Si2' N2' 1.753(12) . ?
Si2' C17' 1.887(19) . ?
Si2' C18' 1.918(19) . ?
O1' C21' 1.452(17) . ?
O1' C24' 1.474(15) . ?
O1 C24 1.470(18) . ?
O1 C21 1.503(15) . ?
O2' C34' 1.452(15) . ?
O2' C31' 1.457(16) . ?
O2 C31 1.433(18) . ?
O2 C34 1.479(15) . ?
N1' C14' 1.450(17) . ?
N1' C13' 1.503(16) . ?
N1' C12' 1.540(18) . ?
N1 C13 1.460(18) . ?
N1 C14 1.513(15) . ?
N1 C12 1.527(19) . ?
C1' C11' 1.568(16) . ?
C1' B5' 1.607(16) . ?
C1' C2' 1.674(18) . ?
C1' B10' 1.76(2) . ?
C1' B6' 1.757(19) . ?
C1 C2 1.569(16) . ?
C1 C11 1.574(17) . ?
C1 B6 1.70(2) . ?
C1 B5 1.691(17) . ?
C1 B10 1.730(18) . ?
C2 B3 1.684(17) . ?
C2 B6 1.715(19) . ?
C2 B7 1.70(2) . ?
C2' B3' 1.78(2) . ?
C2' B6' 1.81(2) . ?
C2' B7' 1.83(2) . ?
C11' C12' 1.49(2) . ?
C11 C12 1.49(2) . ?
C21 C22 1.50(2) . ?
C21' C22' 1.539(18) . ?
C22' C23' 1.50(2) . ?
C22 C23 1.50(2) . ?
C23' C24' 1.46(2) . ?
C23 C24 1.521(17) . ?
C31' C32' 1.569(19) . ?
C31 C32 1.48(2) . ?
C32' C33' 1.46(2) . ?
C32 C33 1.45(3) . ?
C33' C34' 1.515(19) . ?
C33 C34 1.58(2) . ?
B3 B7 1.77(2) . ?
B3 B4 1.810(19) . ?
B3 B8 1.82(2) . ?
B3' B7' 1.776(18) . ?
B3' B8' 1.77(2) . ?
B3' B4' 1.79(2) . ?
B4' B5' 1.669(17) . ?
B4' B8' 1.73(2) . ?
B4' B9' 1.77(2) . ?
B4 B9 1.75(2) . ?
B4 B5 1.79(2) . ?
B4 B8 1.78(3) . ?
B5' B9' 1.71(2) . ?
B5' B10' 1.753(18) . ?
B5 B9 1.78(2) . ?
B5 B10 1.79(2) . ?
B6' B11' 1.75(2) . ?
B6' B7' 1.79(2) . ?
B6' B10' 1.787(19) . ?
B6 B10 1.78(2) . ?
B6 B11 1.78(2) . ?
B6 B7 1.79(2) . ?
B7 B11 1.80(2) . ?
B7 B8 1.80(2) . ?
B7' B8' 1.79(2) . ?
B7' B11' 1.80(2) . ?
B8 B11 1.83(2) . ?
B8 B9 1.82(2) . ?
B8' B9' 1.76(2) . ?
B8' B11' 1.82(2) . ?
B9' B10' 1.77(2) . ?
B9' B11' 1.79(2) . ?
B9 B10 1.78(2) . ?
B9 B11 1.82(2) . ?
B10 B11 1.78(2) . ?
B10' B11' 1.76(2) . ?
